data_7152761
loop_
_publ_author_name
'Deponti, Monica'
'Kozhushkov, Sergei I.'
'Yufit, Dmitry S.'
'Ackermann, Lutz'

_publ_section_title
;
 Ruthenium-catalyzed C-H/O-H and C-H/N-H bond functionalizations:
 oxidative annulations of cyclopropyl-substituted alkynes.
;
_journal_issue 1
_journal_name_full 'Organic &amp; biomolecular chemistry'
_journal_page_first 142
_journal_page_last 148
_journal_paper_doi 10.1039/c2ob26250a
_journal_volume 11
_journal_year 2013
_chemical_formula_moiety 'C19 H13 F3 O2'
_chemical_formula_sum 'C19 H13 F3 O2'
_chemical_formula_weight 330.29
_chemical_name_common 4-cyclopropyl-3-(3-trifluoromethylphenyl-1H-isochromen-1-one
_chemical_name_systematic
;
4-cyclopropyl-3-(3-trifluoromethylphenyl-1H-isochromen-1-one
;
_space_group_crystal_system monoclinic
_space_group_IT_number 14
_space_group_name_Hall '-P 2ybc'
_space_group_name_H-M_alt 'P 1 21/c 1'
_symmetry_space_group_name_Hall '-P 2ybc'
_symmetry_space_group_name_H-M 'P 1 21/c 1'
_atom_sites_solution_hydrogens difmap
_atom_sites_solution_primary direct
_atom_sites_solution_secondary difmap
_audit_creation_date 2012-04-02
_audit_creation_method
;
Olex2 1.2-beta
(compiled 2012.03.20 svn.r2253, GUI svn.r4124)
;
_cell_angle_alpha 90.00
_cell_angle_beta 90.502(2)
_cell_angle_gamma 90.00
_cell_formula_units_Z 4
_cell_length_a 13.3582(7)
_cell_length_b 14.6219(8)
_cell_length_c 7.6852(4)
_cell_measurement_reflns_used 7488
_cell_measurement_temperature 120
_cell_measurement_theta_max 30.98
_cell_measurement_theta_min 2.79
_cell_volume 1501.03(14)
_computing_cell_refinement 'SAINT v6.45A (Bruker, 2003)'
_computing_data_collection 'SMART v5.625 (Bruker, 2001)'
_computing_data_reduction 'SAINT v6.45A (Bruker, 2003)'
_computing_molecular_graphics
;
O. V. Dolomanov, L. J. Bourhis, R. J. Gildea, J. A. K. Howard and H. Puschmann,
OLEX2: a complete structure solution, refinement and analysis program.
J. Appl. Cryst. (2009). 42, 339-341.
;
_computing_publication_material
;
O. V. Dolomanov, L. J. Bourhis, R. J. Gildea, J. A. K. Howard and H. Puschmann,
OLEX2: a complete structure solution, refinement and analysis program.
J. Appl. Cryst. (2009). 42, 339-341.
;
_computing_structure_refinement
;
XL, G.M. Sheldrick, Acta Cryst.
(2008). A64, 112-122
;
_computing_structure_solution
;
XS, G.M. Sheldrick, Acta Cryst.
(2008). A64, 112-122
;
_diffrn_ambient_temperature 120
_diffrn_detector 'CCD area detector'
_diffrn_detector_area_resol_mean 5.6
_diffrn_detector_type 'Bruker SMART CCD 6000 area detector'
_diffrn_measured_fraction_theta_full 0.998
_diffrn_measured_fraction_theta_max 0.998
_diffrn_measurement_device 'three-circle diffractometer'
_diffrn_measurement_device_type 'Bruker SMART CCD 6000 area detector'
_diffrn_measurement_method '\w scans'
_diffrn_radiation_monochromator graphite
_diffrn_radiation_probe x-ray
_diffrn_radiation_type MoK\a
_diffrn_radiation_wavelength 0.71073
_diffrn_radiation_xray_symbol K-L~3~
_diffrn_reflns_av_R_equivalents 0.0286
_diffrn_reflns_av_unetI/netI 0.0212
_diffrn_reflns_limit_h_max 17
_diffrn_reflns_limit_h_min -17
_diffrn_reflns_limit_k_max 19
_diffrn_reflns_limit_k_min -19
_diffrn_reflns_limit_l_max 10
_diffrn_reflns_limit_l_min -10
_diffrn_reflns_number 22487
_diffrn_reflns_theta_full 28.00
_diffrn_reflns_theta_max 28.00
_diffrn_reflns_theta_min 2.79
_diffrn_source 'sealed X-ray tube'
_diffrn_source_current 35.0
_diffrn_source_power 1.75
_diffrn_source_target Mo
_diffrn_source_type 'sealed X-ray tube'
_diffrn_source_voltage 50.0
_exptl_absorpt_coefficient_mu 0.119
_exptl_absorpt_correction_T_max 1.0000
_exptl_absorpt_correction_T_min 0.6522
_exptl_absorpt_correction_type multi-scan
_exptl_absorpt_process_details
;
SADABS-2006/1 (Bruker,2006) was used for absorption correction.
R(int) was 0.0455 before and 0.0249 after correction.
The Ratio of minimum to maximum transmission is 0.6522.
The \l/2 correction factor is 0.0015.
;
_exptl_crystal_colour 'dull light colourless'
_exptl_crystal_colour_lustre dull
_exptl_crystal_colour_modifier light
_exptl_crystal_colour_primary colourless
_exptl_crystal_density_diffrn 1.462
_exptl_crystal_density_method 'not measured'
_exptl_crystal_description prizm
_exptl_crystal_F_000 680
_exptl_crystal_size_max 0.44
_exptl_crystal_size_mid 0.2
_exptl_crystal_size_min 0.18
_refine_diff_density_max 0.990
_refine_diff_density_min -1.062
_refine_diff_density_rms 0.074
_refine_ls_extinction_method none
_refine_ls_goodness_of_fit_ref 1.086
_refine_ls_hydrogen_treatment refall
_refine_ls_matrix_type full
_refine_ls_number_parameters 278
_refine_ls_number_reflns 3608
_refine_ls_number_restraints 36
_refine_ls_restrained_S_all 1.221
_refine_ls_R_factor_all 0.0881
_refine_ls_R_factor_gt 0.0754
_refine_ls_shift/su_max 0.000
_refine_ls_shift/su_mean 0.000
_refine_ls_structure_factor_coef Fsqd
_refine_ls_weighting_details 'calc w=1/[\s^2^(Fo^2^)+(0.1000P)^2^+2.0000P] where P=(Fo^2^+2Fc^2^)/3'
_refine_ls_weighting_scheme calc
_refine_ls_wR_factor_gt 0.1969
_refine_ls_wR_factor_ref 0.2099
_reflns_number_gt 3002
_reflns_number_total 3608
_reflns_threshold_expression >2sigma(I)
_cod_data_source_file c2ob26250a.txt
_cod_data_source_block 6ae_dk80
_cod_database_code 7152761

loop_
_space_group_symop_id
_space_group_symop_operation_xyz
1 'x, y, z'
2 '-x, y+1/2, -z+1/2'
3 '-x, -y, -z'
4 'x, -y-1/2, z-1/2'

loop_
_atom_site_label
_atom_site_type_symbol
_atom_site_fract_x
_atom_site_fract_y
_atom_site_fract_z
_atom_site_U_iso_or_equiv
_atom_site_adp_type
_atom_site_occupancy
_atom_site_symmetry_multiplicity
_atom_site_calc_flag
_atom_site_refinement_flags
_atom_site_disorder_assembly
_atom_site_disorder_group
F1 F -0.0837(3) 0.4517(2) 0.2372(7) 0.0452(12) Uiso 0.50 1 d PD A 1
F1A F -0.0986(4) 0.4431(3) 0.1823(9) 0.0232(11) Uiso 0.30 1 d PD A 2
F1B F -0.1176(11) 0.4138(11) 0.1185(17) 0.077(4) Uiso 0.20 1 d PD A 3
F2 F -0.1086(3) 0.3241(4) 0.3798(5) 0.0494(10) Uiso 0.50 1 d PD A 1
F2A F -0.0859(5) 0.3573(5) 0.4111(5) 0.0278(11) Uiso 0.30 1 d PD A 2
F2B F -0.0600(10) 0.3976(9) 0.3955(10) 0.062(3) Uiso 0.20 1 d PD A 3
F3 F -0.1420(3) 0.3324(3) 0.1112(6) 0.0542(11) Uiso 0.50 1 d PD A 1
F3A F -0.1490(4) 0.3042(5) 0.1822(11) 0.0492(16) Uiso 0.30 1 d PD A 2
F3B F -0.1321(7) 0.2907(5) 0.2921(15) 0.048(2) Uiso 0.20 1 d PD A 3
O1 O 0.31973(13) 0.38774(12) -0.1220(2) 0.0259(4) Uani 1 1 d . . .
O2 O 0.42603(15) 0.39324(13) -0.3387(2) 0.0320(5) Uani 1 1 d . . .
C1 C 0.38951(18) 0.43366(17) -0.2175(3) 0.0248(5) Uani 1 1 d . . .
C2 C 0.26927(17) 0.42681(17) 0.0167(3) 0.0235(5) Uani 1 1 d . . .
C3 C 0.28859(18) 0.51255(16) 0.0721(3) 0.0239(5) Uani 1 1 d . . .
C4 C 0.36100(18) 0.56683(16) -0.0234(3) 0.0231(5) Uani 1 1 d . . .
C5 C 0.3823(2) 0.65842(17) 0.0185(3) 0.0273(5) Uani 1 1 d . . .
C6 C 0.4528(2) 0.70680(18) -0.0743(3) 0.0296(5) Uani 1 1 d . . .
C7 C 0.5047(2) 0.66595(18) -0.2105(3) 0.0291(5) Uani 1 1 d . . .
C8 C 0.48319(19) 0.57705(18) -0.2575(3) 0.0270(5) Uani 1 1 d . . .
C9 C 0.41150(18) 0.52760(16) -0.1645(3) 0.0239(5) Uani 1 1 d . . .
C10 C 0.23844(19) 0.55211(17) 0.2281(3) 0.0274(5) Uani 1 1 d . . .
C11 C 0.3007(2) 0.5826(2) 0.3836(4) 0.0334(6) Uani 1 1 d . . .
C12 C 0.2359(2) 0.4992(2) 0.3964(4) 0.0353(6) Uani 1 1 d . . .
C13 C 0.19469(18) 0.36102(17) 0.0820(3) 0.0252(5) Uani 1 1 d . . .
C14 C 0.09903(19) 0.39045(18) 0.1290(3) 0.0269(5) Uani 1 1 d . . .
C15 C 0.02898(19) 0.32749(19) 0.1856(3) 0.0291(5) Uani 1 1 d . A .
C16 C 0.0514(2) 0.23491(19) 0.1957(3) 0.0304(6) Uani 1 1 d . . .
C17 C 0.1460(2) 0.20557(18) 0.1480(3) 0.0298(6) Uani 1 1 d . . .
C18 C 0.2171(2) 0.26773(17) 0.0914(3) 0.0269(5) Uani 1 1 d . . .
C19 C -0.0733(2) 0.35907(17) 0.2351(3) 0.0407(7) Uani 1 1 d D . .
H5 H 0.347(2) 0.687(2) 0.120(4) 0.034(8) Uiso 1 1 d . . .
H6 H 0.469(3) 0.769(3) -0.041(5) 0.044(10) Uiso 1 1 d . . .
H7 H 0.556(3) 0.700(2) -0.276(4) 0.033(8) Uiso 1 1 d . . .
H8 H 0.515(2) 0.548(2) -0.355(4) 0.022(7) Uiso 1 1 d . . .
H10 H 0.179(2) 0.589(2) 0.201(4) 0.029(8) Uiso 1 1 d . . .
H11A H 0.374(3) 0.573(2) 0.379(4) 0.032(8) Uiso 1 1 d . . .
H11B H 0.280(3) 0.639(3) 0.444(5) 0.044(10) Uiso 1 1 d . . .
H12A H 0.179(3) 0.503(3) 0.465(5) 0.049(10) Uiso 1 1 d . . .
H12B H 0.271(3) 0.437(3) 0.394(5) 0.043(9) Uiso 1 1 d . . .
H14 H 0.081(3) 0.453(3) 0.117(5) 0.039(9) Uiso 1 1 d . . .
H16 H 0.002(3) 0.191(3) 0.237(5) 0.038(9) Uiso 1 1 d . . .
H17 H 0.164(3) 0.140(3) 0.153(5) 0.038(9) Uiso 1 1 d . . .
H18 H 0.284(2) 0.248(2) 0.064(4) 0.027(7) Uiso 1 1 d . . .

loop_
_atom_site_aniso_label
_atom_site_aniso_U_11
_atom_site_aniso_U_22
_atom_site_aniso_U_33
_atom_site_aniso_U_23
_atom_site_aniso_U_13
_atom_site_aniso_U_12
O1 0.0271(9) 0.0246(8) 0.0262(9) -0.0026(7) 0.0052(7) -0.0004(7)
O2 0.0368(10) 0.0296(9) 0.0299(9) -0.0037(7) 0.0086(8) 0.0018(8)
C1 0.0243(11) 0.0265(11) 0.0236(11) 0.0013(9) 0.0021(9) 0.0031(9)
C2 0.0215(11) 0.0266(11) 0.0225(11) 0.0004(9) 0.0021(8) 0.0031(9)
C3 0.0226(11) 0.0249(11) 0.0242(11) 0.0008(9) 0.0015(8) 0.0025(9)
C4 0.0229(11) 0.0236(11) 0.0229(11) 0.0014(9) -0.0008(8) 0.0032(8)
C5 0.0305(12) 0.0251(12) 0.0264(12) 0.0004(9) 0.0010(9) 0.0016(9)
C6 0.0340(13) 0.0260(12) 0.0288(12) 0.0028(10) -0.0018(10) -0.0017(10)
C7 0.0285(12) 0.0309(13) 0.0278(12) 0.0066(10) -0.0004(10) -0.0027(10)
C8 0.0260(12) 0.0313(13) 0.0239(11) 0.0026(9) 0.0024(9) 0.0015(9)
C9 0.0235(11) 0.0253(11) 0.0228(11) 0.0021(9) 0.0000(8) 0.0022(9)
C10 0.0283(12) 0.0243(11) 0.0297(12) -0.0024(9) 0.0051(9) 0.0016(9)
C11 0.0382(15) 0.0328(14) 0.0293(13) -0.0066(10) 0.0055(11) -0.0016(11)
C12 0.0456(16) 0.0338(14) 0.0265(13) -0.0031(10) 0.0110(11) -0.0044(12)
C13 0.0249(11) 0.0274(12) 0.0232(11) 0.0002(9) -0.0002(9) -0.0003(9)
C14 0.0251(12) 0.0274(12) 0.0281(12) 0.0006(9) 0.0018(9) 0.0016(9)
C15 0.0275(12) 0.0342(13) 0.0255(12) 0.0000(10) 0.0014(9) -0.0004(10)
C16 0.0315(13) 0.0329(13) 0.0267(12) 0.0022(10) -0.0001(10) -0.0059(10)
C17 0.0348(13) 0.0268(12) 0.0278(12) -0.0002(10) -0.0010(10) -0.0026(10)
C18 0.0280(12) 0.0268(12) 0.0257(12) -0.0012(9) 0.0014(9) 0.0010(9)
C19 0.0293(14) 0.0443(16) 0.0487(17) 0.0074(13) 0.0083(12) 0.0003(12)

loop_
_atom_type_symbol
_atom_type_description
_atom_type_scat_dispersion_real
_atom_type_scat_dispersion_imag
_atom_type_scat_source
C C 0.0033 0.0016 'International Tables Vol C Tables 4.2.6.8 and 6.1.1.4'
H H 0.0000 0.0000 'International Tables Vol C Tables 4.2.6.8 and 6.1.1.4'
F F 0.0171 0.0103 'International Tables Vol C Tables 4.2.6.8 and 6.1.1.4'
O O 0.0106 0.0060 'International Tables Vol C Tables 4.2.6.8 and 6.1.1.4'

loop_
_geom_angle_atom_site_label_1
_geom_angle_atom_site_label_2
_geom_angle_atom_site_label_3
_geom_angle
C1 O1 C2 123.19(19)
O1 C1 C9 116.6(2)
O2 C1 O1 117.0(2)
O2 C1 C9 126.3(2)
O1 C2 C13 109.1(2)
C3 C2 O1 122.2(2)
C3 C2 C13 128.8(2)
C2 C3 C4 118.3(2)
C2 C3 C10 121.8(2)
C4 C3 C10 119.9(2)
C5 C4 C3 122.5(2)
C9 C4 C3 119.5(2)
C9 C4 C5 117.9(2)
C4 C5 H5 118.8(19)
C6 C5 C4 120.5(2)
C6 C5 H5 120.7(19)
C5 C6 C7 120.9(2)
C5 C6 H6 120(2)
C7 C6 H6 119(2)
C6 C7 H7 120.8(19)
C8 C7 C6 119.8(2)
C8 C7 H7 119.4(19)
C7 C8 C9 119.6(2)
C7 C8 H8 121.9(18)
C9 C8 H8 118.5(18)
C4 C9 C1 120.1(2)
C8 C9 C1 118.6(2)
C8 C9 C4 121.2(2)
C3 C10 C11 119.9(2)
C3 C10 C12 120.2(2)
C3 C10 H10 114.2(19)
C11 C10 H10 116.3(19)
C12 C10 C11 59.47(18)
C12 C10 H10 116.1(19)
C10 C11 H11A 118.0(19)
C10 C11 H11B 118(2)
C12 C11 C10 59.95(18)
C12 C11 H11A 118(2)
C12 C11 H11B 119(2)
H11A C11 H11B 114(3)
C10 C12 H12A 119(2)
C10 C12 H12B 115(2)
C11 C12 C10 60.59(18)
C11 C12 H12A 118(2)
C11 C12 H12B 117(2)
H12A C12 H12B 116(3)
C14 C13 C2 120.5(2)
C18 C13 C2 120.6(2)
C18 C13 C14 118.9(2)
C13 C14 H14 120(2)
C15 C14 C13 119.8(2)
C15 C14 H14 120(2)
C14 C15 C16 121.3(2)
C14 C15 C19 119.7(2)
C16 C15 C19 119.0(2)
C15 C16 H16 121(2)
C17 C16 C15 118.9(2)
C17 C16 H16 120(2)
C16 C17 C18 120.6(2)
C16 C17 H17 120(2)
C18 C17 H17 119(2)
C13 C18 H18 118.9(18)
C17 C18 C13 120.5(2)
C17 C18 H18 120.4(18)
F1 C19 F2A 89.6(4)
F1 C19 F2B 65.9(6)
F1 C19 F3 102.9(3)
F1 C19 C15 113.8(3)
F1A C19 F1 20.6(3)
F1A C19 F2A 106.6(4)
F1A C19 F2B 85.7(7)
F1A C19 F3 83.4(4)
F1A C19 F3A 105.6(5)
F1A C19 F3B 129.4(5)
F1A C19 C15 115.9(3)
F1B C19 F1 50.8(8)
F1B C19 F1A 30.2(7)
F1B C19 F2A 128.2(8)
F1B C19 F2B 114.3(10)
F1B C19 F3 54.2(8)
F1B C19 F3A 80.1(8)
F1B C19 F3B 114.0(9)
F1B C19 C15 114.5(7)
F2 C19 F1 109.9(4)
F2 C19 F1A 121.5(4)
F2 C19 F1B 129.8(7)
F2 C19 F2A 26.7(3)
F2 C19 F2B 56.1(6)
F2 C19 F3 103.5(4)
F2 C19 F3A 75.5(4)
F2 C19 F3B 38.9(5)
F2 C19 C15 115.5(3)
F2A C19 F2B 29.5(5)
F2A C19 F3 126.5(4)
F2A C19 C15 111.6(3)
F2B C19 F3 145.5(6)
F2B C19 C15 104.2(6)
F3 C19 C15 110.0(3)
F3A C19 F1 121.3(4)
F3A C19 F2A 100.9(5)
F3A C19 F2B 127.5(7)
F3A C19 F3 29.4(3)
F3A C19 C15 115.0(4)
F3B C19 F1 132.4(5)
F3B C19 F2A 65.6(5)
F3B C19 F2B 94.9(8)
F3B C19 F3 68.1(5)
F3B C19 F3A 38.7(5)
F3B C19 C15 113.0(5)

loop_
_geom_bond_atom_site_label_1
_geom_bond_atom_site_label_2
_geom_bond_distance
F1 C19 1.362(4)
F1A C19 1.336(4)
F1B C19 1.336(5)
F2 C19 1.315(3)
F2A C19 1.364(4)
F2B C19 1.366(5)
F3 C19 1.373(4)
F3A C19 1.351(4)
F3B C19 1.347(4)
O1 C1 1.367(3)
O1 C2 1.389(3)
O2 C1 1.210(3)
C1 C9 1.462(3)
C2 C3 1.348(3)
C2 C13 1.476(3)
C3 C4 1.455(3)
C3 C10 1.495(3)
C4 C5 1.406(3)
C4 C9 1.404(3)
C5 C6 1.381(4)
C5 H5 1.00(3)
C6 C7 1.395(4)
C6 H6 0.96(4)
C7 C8 1.379(4)
C7 H7 0.99(3)
C8 C9 1.401(3)
C8 H8 0.97(3)
C10 C11 1.517(4)
C10 C12 1.507(4)
C10 H10 0.98(3)
C11 C12 1.500(4)
C11 H11A 0.99(3)
C11 H11B 0.99(4)
C12 H12A 0.93(4)
C12 H12B 1.02(4)
C13 C14 1.399(3)
C13 C18 1.398(3)
C14 C15 1.385(4)
C14 H14 0.95(4)
C15 C16 1.388(4)
C15 C19 1.494(4)
C16 C17 1.387(4)
C16 H16 0.97(4)
C17 C18 1.388(4)
C17 H17 0.99(4)
C18 H18 0.96(3)
